data_1573193
loop_
_publ_author_name
'Zhou, Wenju'
'Aslandukov, Andrey'
'Minchenkova, Anastasiia'
'Hanfland, Michael'
'Dubrovinsky, Leonid'
'Dubrovinskaia, Natalia'

_publ_section_title
;
 Structural transformations and stability of benzo[a]pyrene under high
 pressure.
;
_journal_issue 1
_journal_name_full IUCrJ
_journal_paper_doi 10.1107/S2052252524010455
_journal_volume 12
_journal_year 2025
_chemical_formula_moiety 'C20 H12'
_chemical_formula_sum 'C20 H12'
_chemical_formula_weight 252.30
_space_group_crystal_system monoclinic
_space_group_IT_number 14
_space_group_name_Hall '-P 2ybc'
_space_group_name_H-M_alt 'P 1 21/c 1'
_atom_sites_solution_hydrogens geom
_audit_creation_date 2024-08-20
_audit_creation_method
;
Olex2 1.5
(compiled 2024.02.16 svn.r378c4104 for OlexSys, GUI svn.r6928)
;
_cell_angle_alpha 90
_cell_angle_beta 95.613(5)
_cell_angle_gamma 90
_cell_formula_units_Z 4
_cell_length_a 4.2338(2)
_cell_length_b 19.838(4)
_cell_length_c 12.9059(10)
_cell_measurement_reflns_used 558
_cell_measurement_temperature 293(2)
_cell_measurement_theta_max 19.2040
_cell_measurement_theta_min 2.7860
_cell_volume 1078.8(2)
_computing_cell_refinement 'CrysAlisPro 1.171.42.49 (Rigaku OD, 2022)'
_computing_data_collection 'CrysAlisPro 1.171.42.49 (Rigaku OD, 2022)'
_computing_data_reduction 'CrysAlisPro 1.171.42.49 (Rigaku OD, 2022)'
_computing_molecular_graphics 'Olex2 1.5 (Dolomanov et al., 2009)'
_computing_publication_material 'Olex2 1.5 (Dolomanov et al., 2009)'
_computing_structure_refinement 'XL  (Sheldrick, 2008)'
_computing_structure_solution 'XT  (Sheldrick, 2015)'
_diffrn_ambient_temperature 293(2)
_diffrn_detector_area_resol_mean 13.3333
_diffrn_measured_fraction_theta_full 0.435
_diffrn_measured_fraction_theta_max 0.260
_diffrn_measurement_details
;
List of Runs (angles in degrees, time in seconds):

  # Type    Start    End  Width  t~exp~   \w     \q     \k     \f   Frames
--------------------------------------------------------------------------
  1  \w    -33.00  33.00   0.50    1.00    --    0.00   0.00   0.00  132
;
_diffrn_measurement_device 'abstract diffractometer'
_diffrn_measurement_device_type 'esperanto-CrysAlisPro-abstract goniometer imported esperanto images'
_diffrn_measurement_method '\w scans'
_diffrn_radiation_type synchrotron
_diffrn_radiation_wavelength 0.410
_diffrn_reflns_av_R_equivalents 0.0133
_diffrn_reflns_av_unetI/netI 0.0249
_diffrn_reflns_Laue_measured_fraction_full 0.435
_diffrn_reflns_Laue_measured_fraction_max 0.260
_diffrn_reflns_limit_h_max 6
_diffrn_reflns_limit_h_min -6
_diffrn_reflns_limit_k_max 13
_diffrn_reflns_limit_k_min -19
_diffrn_reflns_limit_l_max 19
_diffrn_reflns_limit_l_min -17
_diffrn_reflns_number 2644
_diffrn_reflns_point_group_measured_fraction_full 0.435
_diffrn_reflns_point_group_measured_fraction_max 0.260
_diffrn_reflns_theta_full 14.241
_diffrn_reflns_theta_max 21.347
_diffrn_reflns_theta_min 2.789
_diffrn_source synchrotron
_exptl_absorpt_coefficient_mu 0.040
_exptl_absorpt_correction_T_max 1.00000
_exptl_absorpt_correction_T_min 0.08073
_exptl_absorpt_correction_type multi-scan
_exptl_absorpt_process_details
;
CrysAlisPro 1.171.42.49 (Rigaku Oxford Diffraction, 2022)
Empirical absorption correction using spherical harmonics,
implemented in SCALE3 ABSPACK scaling algorithm.
;
_exptl_crystal_colour 'clear yellowish colourless'
_exptl_crystal_colour_lustre clear
_exptl_crystal_colour_modifier yellowish
_exptl_crystal_colour_primary colourless
_exptl_crystal_density_diffrn 1.553
_exptl_crystal_description block
_exptl_crystal_F_000 528
_exptl_crystal_size_max 0.016
_exptl_crystal_size_mid 0.014
_exptl_crystal_size_min 0.013
_refine_diff_density_max 0.247
_refine_diff_density_min -0.197
_refine_diff_density_rms 0.052
_refine_ls_extinction_method none
_refine_ls_goodness_of_fit_ref 0.978
_refine_ls_hydrogen_treatment constr
_refine_ls_matrix_type full
_refine_ls_number_parameters 181
_refine_ls_number_reflns 1646
_refine_ls_number_restraints 0
_refine_ls_restrained_S_all 0.978
_refine_ls_R_factor_all 0.1103
_refine_ls_R_factor_gt 0.0691
_refine_ls_shift/su_max 0.000
_refine_ls_shift/su_mean 0.000
_refine_ls_structure_factor_coef Fsqd
_refine_ls_weighting_details 'w=1/[\s^2^(Fo^2^)+(0.1566P)^2^] where P=(Fo^2^+2Fc^2^)/3'
_refine_ls_weighting_scheme calc
_refine_ls_wR_factor_gt 0.2176
_refine_ls_wR_factor_ref 0.2431
_reflns_Friedel_coverage 0.000
_reflns_number_gt 831
_reflns_number_total 1646
_reflns_threshold_expression 'I > 2\s(I)'
_cod_data_source_file lq5058.cif
_cod_data_source_block benzoapyrene_2.2GPa
_cod_database_code 1573193
_shelx_shelxl_version_number 2017/1
_shelx_space_group_comment
;
The symmetry employed for this shelxl refinement is uniquely defined
by the following loop, which should always be used as a source of
symmetry information in preference to the above space-group names.
They are only intended as comments.
;
_olex2_refinement_description
;
1. Fixed Uiso
 At 1.2 times of:
  All C(H) groups
2.a Aromatic/amide H refined with riding coordinates:
 C004(H004), C006(H006), C007(H007), C00A(H00A), C00B(H00B), C00C(H00C),
 C00E(H00E), C00F(H00F), C00G(H00G), C00H(H00H), C00I(H00I), C00K(H00K)
;
_olex2_submission_special_instructions 'No special instructions were received'
_oxdiff_exptl_absorpt_empirical_details
;
Empirical correction (ABSPACK) includes:
- Absorption correction using spherical harmonics
- Frame scaling
;

loop_
_space_group_symop_operation_xyz
'x, y, z'
'-x, y+1/2, -z+1/2'
'-x, -y, -z'
'x, -y-1/2, z-1/2'

loop_
_atom_site_label
_atom_site_type_symbol
_atom_site_fract_x
_atom_site_fract_y
_atom_site_fract_z
_atom_site_U_iso_or_equiv
_atom_site_adp_type
_atom_site_occupancy
_atom_site_site_symmetry_order
_atom_site_calc_flag
_atom_site_refinement_flags_posn
_atom_site_refinement_flags_adp
_atom_site_refinement_flags_occupancy
_atom_site_disorder_assembly
_atom_site_disorder_group
C001 C 0.9753(5) 0.4875(2) 0.2231(2) 0.0414(11) Uani 1 1 d . . . . .
C002 C 0.4528(5) 0.3356(2) 0.2466(2) 0.0405(11) Uani 1 1 d . . . . .
C003 C 0.6750(4) 0.3883(2) 0.2705(2) 0.0396(11) Uani 1 1 d . . . . .
C004 C 1.0367(5) 0.4436(2) 0.4010(2) 0.0469(12) Uani 1 1 d . . . . .
H004 H 1.131373 0.446908 0.468973 0.056 Uiso 1 1 calc R U . . .
C005 C 0.7511(5) 0.4336(2) 0.1948(2) 0.0410(12) Uani 1 1 d . . . . .
C006 C 0.7400(5) 0.3443(2) 0.4513(2) 0.0476(12) Uani 1 1 d . . . . .
H006 H 0.837733 0.346842 0.518892 0.057 Uiso 1 1 calc R U . . .
C007 C 0.3903(5) 0.3765(2) 0.06792(19) 0.0475(12) Uani 1 1 d . . . . .
H007 H 0.296501 0.372946 -0.000083 0.057 Uiso 1 1 calc R U . . .
C008 C 0.3049(5) 0.3299(2) 0.1426(2) 0.0432(11) Uani 1 1 d . . . . .
C009 C 1.1185(5) 0.4905(2) 0.3268(2) 0.0451(12) Uani 1 1 d . . . . .
C00A C 1.3416(5) 0.5420(2) 0.3545(2) 0.0493(13) Uani 1 1 d . . . . .
H00A H 1.434150 0.544302 0.422771 0.059 Uiso 1 1 calc R U . . .
C00B C 1.2776(5) 0.5852(2) 0.1806(3) 0.0535(12) Uani 1 1 d . . . . .
H00B H 1.329021 0.616950 0.132001 0.064 Uiso 1 1 calc R U . . .
C00C C 0.1534(5) 0.2384(2) 0.2959(2) 0.0497(12) Uani 1 1 d . . . . .
H00C H 0.103228 0.207439 0.345890 0.060 Uiso 1 1 calc R U . . .
C00D C 0.8212(5) 0.3928(2) 0.3766(2) 0.0417(11) Uani 1 1 d . . . . .
C00E C 1.4246(5) 0.5879(3) 0.2845(3) 0.0533(13) Uani 1 1 d . . . . .
H00E H 1.575352 0.620822 0.303965 0.064 Uiso 1 1 calc R U . . .
C00F C 0.0826(5) 0.2777(2) 0.1196(2) 0.0499(13) Uani 1 1 d . . . . .
H00F H -0.013662 0.273043 0.052074 0.060 Uiso 1 1 calc R U . . .
C00G C 0.0067(6) 0.2341(3) 0.1946(2) 0.0518(13) Uani 1 1 d . . . . .
H00G H -0.145344 0.200984 0.178127 0.062 Uiso 1 1 calc R U . . .
C00H C 0.5267(5) 0.2950(2) 0.4272(2) 0.0499(11) Uani 1 1 d . . . . .
H00H H 0.476925 0.264866 0.478326 0.060 Uiso 1 1 calc R U . . .
C00I C 0.6033(5) 0.4262(2) 0.0914(2) 0.0454(10) Uani 1 1 d . . . . .
H00I H 0.653866 0.455811 0.039642 0.054 Uiso 1 1 calc R U . . .
C00J C 0.3742(5) 0.2886(2) 0.3221(2) 0.0457(12) Uani 1 1 d . . . . .
C00K C 1.0618(5) 0.5361(2) 0.1524(2) 0.0470(12) Uani 1 1 d . . . . .
H00K H 0.968829 0.534808 0.084131 0.056 Uiso 1 1 calc R U . . .

loop_
_atom_site_aniso_label
_atom_site_aniso_U_11
_atom_site_aniso_U_22
_atom_site_aniso_U_33
_atom_site_aniso_U_23
_atom_site_aniso_U_13
_atom_site_aniso_U_12
C001 0.0373(10) 0.041(4) 0.0455(17) 0.0021(14) 0.0048(9) 0.0030(12)
C002 0.0355(10) 0.041(4) 0.0448(18) 0.0000(13) 0.0050(9) 0.0029(11)
C003 0.0353(9) 0.042(4) 0.0408(16) -0.0006(13) 0.0016(8) 0.0057(11)
C004 0.0399(10) 0.063(5) 0.0370(16) -0.0060(13) -0.0026(9) 0.0061(13)
C005 0.0370(10) 0.045(4) 0.0410(18) 0.0021(12) 0.0030(9) 0.0026(11)
C006 0.0466(11) 0.060(4) 0.0359(16) 0.0044(13) 0.0017(9) 0.0082(13)
C007 0.0426(11) 0.063(4) 0.0356(16) -0.0014(12) -0.0026(9) 0.0055(13)
C008 0.0363(10) 0.048(4) 0.0448(17) -0.0029(13) 0.0012(9) 0.0041(11)
C009 0.0369(10) 0.054(4) 0.0448(17) -0.0027(14) 0.0027(9) 0.0058(12)
C00A 0.0398(11) 0.052(5) 0.055(2) -0.0040(15) -0.0012(10) 0.0032(13)
C00B 0.0522(13) 0.046(5) 0.064(2) 0.0055(16) 0.0162(11) 0.0028(15)
C00C 0.0476(12) 0.049(4) 0.054(2) 0.0006(14) 0.0127(10) -0.0013(13)
C00D 0.0388(10) 0.043(4) 0.0428(18) -0.0007(13) 0.0008(9) 0.0062(11)
C00E 0.0435(12) 0.043(5) 0.073(3) -0.0066(18) 0.0085(12) -0.0036(14)
C00F 0.0423(11) 0.060(5) 0.0471(19) -0.0085(15) 0.0021(10) 0.0018(13)
C00G 0.0494(13) 0.049(5) 0.058(2) -0.0091(16) 0.0113(11) -0.0029(14)
C00H 0.0451(12) 0.063(4) 0.0414(17) 0.0084(13) 0.0065(9) 0.0049(13)
C00I 0.0457(11) 0.051(4) 0.0393(17) 0.0062(12) 0.0040(9) 0.0062(13)
C00J 0.0382(11) 0.043(4) 0.056(2) 0.0013(15) 0.0070(9) 0.0056(12)
C00K 0.0452(12) 0.044(5) 0.052(2) -0.0016(14) 0.0068(10) 0.0052(13)

loop_
_atom_type_symbol
_atom_type_description
_atom_type_scat_dispersion_real
_atom_type_scat_dispersion_imag
_atom_type_scat_source
C C -0.0001 0.0005 'International Tables Vol C Tables 4.2.6.8 and 6.1.1.4'
H H 0.0000 0.0000 'International Tables Vol C Tables 4.2.6.8 and 6.1.1.4'

loop_
_geom_angle_atom_site_label_1
_geom_angle_atom_site_label_2
_geom_angle_atom_site_label_3
_geom_angle
_geom_angle_site_symmetry_1
_geom_angle_site_symmetry_3
_geom_angle_publ_flag
C009 C001 C005 118.5(3) . . ?
C00K C001 C005 123.3(3) . . ?
C00K C001 C009 118.2(3) . . ?
C003 C002 C008 118.9(3) . . ?
C00J C002 C003 122.1(3) . . ?
C00J C002 C008 119.0(3) . . ?
C002 C003 C00D 117.6(3) . . ?
C005 C003 C002 121.2(2) . . ?
C005 C003 C00D 121.2(3) . . ?
C009 C004 H004 118.9 . . ?
C00D C004 H004 118.9 . . ?
C00D C004 C009 122.1(3) . . ?
C003 C005 C001 119.4(2) . . ?
C003 C005 C00I 118.7(3) . . ?
C00I C005 C001 121.9(3) . . ?
C00D C006 H006 118.9 . . ?
C00H C006 H006 118.9 . . ?
C00H C006 C00D 122.3(3) . . ?
C008 C007 H007 118.8 . . ?
C00I C007 H007 118.8 . . ?
C00I C007 C008 122.5(2) . . ?
C007 C008 C002 118.2(3) . . ?
C007 C008 C00F 123.3(3) . . ?
C00F C008 C002 118.5(3) . . ?
C004 C009 C001 120.4(3) . . ?
C004 C009 C00A 120.6(3) . . ?
C00A C009 C001 118.9(3) . . ?
C009 C00A H00A 119.1 . . ?
C00E C00A C009 121.9(3) . . ?
C00E C00A H00A 119.1 . . ?
C00E C00B H00B 120.0 . . ?
C00K C00B H00B 120.0 . . ?
C00K C00B C00E 120.0(3) . . ?
C00G C00C H00C 120.0 . . ?
C00J C00C H00C 120.0 . . ?
C00J C00C C00G 120.1(4) . . ?
C004 C00D C003 118.3(3) . . ?
C004 C00D C006 122.5(3) . . ?
C006 C00D C003 119.2(3) . . ?
C00A C00E C00B 119.0(4) . . ?
C00A C00E H00E 120.5 . . ?
C00B C00E H00E 120.5 . . ?
C008 C00F H00F 119.5 . . ?
C00G C00F C008 121.1(3) . . ?
C00G C00F H00F 119.5 . . ?
C00C C00G H00G 119.5 . . ?
C00F C00G C00C 121.0(4) . . ?
C00F C00G H00G 119.5 . . ?
C006 C00H H00H 119.8 . . ?
C006 C00H C00J 120.4(3) . . ?
C00J C00H H00H 119.8 . . ?
C005 C00I H00I 119.7 . . ?
C007 C00I C005 120.5(3) . . ?
C007 C00I H00I 119.7 . . ?
C002 C00J C00H 118.4(3) . . ?
C00C C00J C002 120.3(3) . . ?
C00C C00J C00H 121.3(3) . . ?
C001 C00K H00K 119.0 . . ?
C00B C00K C001 122.0(3) . . ?
C00B C00K H00K 119.0 . . ?

loop_
_geom_bond_atom_site_label_1
_geom_bond_atom_site_label_2
_geom_bond_distance
_geom_bond_site_symmetry_2
_geom_bond_publ_flag
C001 C005 1.453(5) . ?
C001 C009 1.415(4) . ?
C001 C00K 1.400(5) . ?
C002 C003 1.420(5) . ?
C002 C008 1.429(4) . ?
C002 C00J 1.411(5) . ?
C003 C005 1.389(5) . ?
C003 C00D 1.450(3) . ?
C004 H004 0.9300 . ?
C004 C009 1.404(5) . ?
C004 C00D 1.374(5) . ?
C005 C00I 1.425(4) . ?
C006 H006 0.9300 . ?
C006 C00D 1.427(5) . ?
C006 C00H 1.347(5) . ?
C007 H007 0.9300 . ?
C007 C008 1.409(5) . ?
C007 C00I 1.350(5) . ?
C008 C00F 1.411(6) . ?
C009 C00A 1.412(6) . ?
C00A H00A 0.9300 . ?
C00A C00E 1.355(6) . ?
C00B H00B 0.9300 . ?
C00B C00E 1.422(4) . ?
C00B C00K 1.360(5) . ?
C00C H00C 0.9300 . ?
C00C C00G 1.394(4) . ?
C00C C00J 1.386(5) . ?
C00E H00E 0.9300 . ?
C00F H00F 0.9300 . ?
C00F C00G 1.360(6) . ?
C00G H00G 0.9300 . ?
C00H H00H 0.9300 . ?
C00H C00J 1.449(4) . ?
C00I H00I 0.9300 . ?
C00K H00K 0.9300 . ?

loop_
_geom_torsion_atom_site_label_1
_geom_torsion_atom_site_label_2
_geom_torsion_atom_site_label_3
_geom_torsion_atom_site_label_4
_geom_torsion
_geom_torsion_site_symmetry_1
_geom_torsion_site_symmetry_2
_geom_torsion_site_symmetry_3
_geom_torsion_site_symmetry_4
_geom_torsion_publ_flag
C001 C005 C00I C007 -178.5(3) . . . . ?
C001 C009 C00A C00E -0.7(6) . . . . ?
C002 C003 C005 C001 178.9(3) . . . . ?
C002 C003 C005 C00I -0.4(5) . . . . ?
C002 C003 C00D C004 -180.0(3) . . . . ?
C002 C003 C00D C006 0.7(5) . . . . ?
C002 C008 C00F C00G 0.8(5) . . . . ?
C003 C002 C008 C007 0.9(5) . . . . ?
C003 C002 C008 C00F -179.5(3) . . . . ?
C003 C002 C00J C00C 179.3(3) . . . . ?
C003 C002 C00J C00H 0.0(5) . . . . ?
C003 C005 C00I C007 0.8(5) . . . . ?
C004 C009 C00A C00E -179.9(4) . . . . ?
C005 C001 C009 C004 -2.0(5) . . . . ?
C005 C001 C009 C00A 178.7(3) . . . . ?
C005 C001 C00K C00B -178.6(3) . . . . ?
C005 C003 C00D C004 0.5(5) . . . . ?
C005 C003 C00D C006 -178.8(3) . . . . ?
C006 C00H C00J C002 -0.6(5) . . . . ?
C006 C00H C00J C00C -179.8(3) . . . . ?
C007 C008 C00F C00G -179.6(4) . . . . ?
C008 C002 C003 C005 -0.4(5) . . . . ?
C008 C002 C003 C00D -180.0(3) . . . . ?
C008 C002 C00J C00C -0.8(5) . . . . ?
C008 C002 C00J C00H 179.9(3) . . . . ?
C008 C007 C00I C005 -0.3(6) . . . . ?
C008 C00F C00G C00C -2.0(6) . . . . ?
C009 C001 C005 C003 2.3(5) . . . . ?
C009 C001 C005 C00I -178.4(3) . . . . ?
C009 C001 C00K C00B 0.2(6) . . . . ?
C009 C004 C00D C003 -0.1(5) . . . . ?
C009 C004 C00D C006 179.1(3) . . . . ?
C009 C00A C00E C00B 1.4(6) . . . . ?
C00D C003 C005 C001 -1.6(5) . . . . ?
C00D C003 C005 C00I 179.1(3) . . . . ?
C00D C004 C009 C001 1.0(5) . . . . ?
C00D C004 C009 C00A -179.8(3) . . . . ?
C00D C006 C00H C00J 1.2(6) . . . . ?
C00E C00B C00K C001 0.4(6) . . . . ?
C00G C00C C00J C002 -0.3(5) . . . . ?
C00G C00C C00J C00H 179.0(3) . . . . ?
C00H C006 C00D C003 -1.3(5) . . . . ?
C00H C006 C00D C004 179.4(3) . . . . ?
C00I C007 C008 C002 -0.5(6) . . . . ?
C00I C007 C008 C00F 179.9(3) . . . . ?
C00J C002 C003 C005 179.5(3) . . . . ?
C00J C002 C003 C00D -0.1(5) . . . . ?
C00J C002 C008 C007 -179.0(3) . . . . ?
C00J C002 C008 C00F 0.6(5) . . . . ?
C00J C00C C00G C00F 1.7(6) . . . . ?
C00K C001 C005 C003 -178.9(3) . . . . ?
C00K C001 C005 C00I 0.4(5) . . . . ?
C00K C001 C009 C004 179.1(3) . . . . ?
C00K C001 C009 C00A -0.1(5) . . . . ?
C00K C00B C00E C00A -1.2(6) . . . . ?
